data_1536362
loop_
_publ_author_name
'Overchuk, E.I.'
'Bukvetskii, B.V.'
'Sergienko, V.I.'

_publ_section_title
;
 Crystal structure of K3TiF3(O2)2 at 120K and the effect of outer sphere
 surroundings on the parameters of electron structure of
 peroxofluorotitanate ion
;
_journal_name_full 'Zhurnal Neorganicheskoi Khimii'
_journal_page_first 887
_journal_page_last 891
_journal_volume 39
_journal_year 1994
_chemical_formula_sum 'F3 K3 O4 Ti'
_chemical_name_systematic 'K3 (Ti F3 (O2)2)'
_space_group_IT_number 36
_symmetry_space_group_name_Hall 'C 2c -2'
_symmetry_space_group_name_H-M 'C m c 21'
_cell_angle_alpha 90
_cell_angle_beta 90
_cell_angle_gamma 90
_cell_formula_units_Z 4
_cell_length_a 9.291
_cell_length_b 8.213
_cell_length_c 8.829
_cell_volume 673.714
_citation_journal_id_ASTM ZNOKAQ
_cod_data_source_file Overchuk_ZNOKAQ_1994_1430.cif
_cod_data_source_block F3K3O4Ti1
_cod_original_cell_volume 673.7144
_cod_original_formula_sum 'F3 K3 O4 Ti1'
_cod_database_code 1536362

loop_
_symmetry_equiv_pos_as_xyz
x,y,z
-x,-y,z+1/2
-x,y,z
x,-y,z+1/2
x+1/2,y+1/2,z
-x+1/2,-y+1/2,z+1/2
-x+1/2,y+1/2,z
x+1/2,-y+1/2,z+1/2

loop_
_atom_site_label
_atom_site_type_symbol
_atom_site_fract_x
_atom_site_fract_y
_atom_site_fract_z
_atom_site_occupancy
_atom_site_U_iso_or_equiv
K1 K+1 0.2033 0.0013 0.0008 1 0.0
F3 F-1 0 0.2351 0.4701 1 0.0
F2 F-1 0 0.2462 0.0341 1 0.0
K2 K+1 0 0.2941 0.7496 1 0.0
O2 O-1 0.2108 0.2616 0.2433 1 0.0
O1 O-1 0.1434 0.4257 0.2553 1 0.0
F1 F-1 0 0.0216 0.2443 1 0.0
Ti1 Ti+4 0 0.2618 0.25 1 0.0
